data_1503510
loop_
_publ_author_name
'Yamashita, Ken-ichi'
'Kataoka, Kazuyuki'
'Asano, Motoko S.'
'Sugiura, Ken-ichi'

_publ_contact_author 'Ken-ichi Yamashita'
_publ_section_title
;
 Catalyst-free aromatic nucleophilic substitution of meso-bromoporphyrins
 with azide anion: efficient synthesis and structural analyses of
 meso-azidoporphyrins.
;
_journal_issue 1
_journal_name_full 'Organic letters'
_journal_page_first 190
_journal_page_last 193
_journal_paper_doi 10.1021/ol202973z
_journal_volume 14
_journal_year 2012
_chemical_formula_sum 'C32 H18 N10 Ni'
_chemical_formula_weight 601.27
_chemical_name_systematic
; 
[5,15-Diazido-10,20-diphenylporphyrinato]nickel(II)
;
_space_group_IT_number 14
_symmetry_cell_setting monoclinic
_symmetry_space_group_name_Hall '-P 2ybc'
_symmetry_space_group_name_H-M 'P 1 21/c 1'
_atom_sites_solution_hydrogens geom
_atom_sites_solution_primary direct
_atom_sites_solution_secondary difmap
_audit_creation_method SHELXL-97
_cell_angle_alpha 90.00
_cell_angle_beta 93.911(4)
_cell_angle_gamma 90.00
_cell_formula_units_Z 4
_cell_length_a 19.929(4)
_cell_length_b 17.419(3)
_cell_length_c 7.3381(14)
_cell_measurement_reflns_used 4187
_cell_measurement_temperature 223
_cell_measurement_theta_max 22.02
_cell_measurement_theta_min 3.02
_cell_volume 2541.4(8)
_computing_cell_refinement 'Bruker SMART'
_computing_data_collection 'Bruker SMART'
_computing_data_reduction 'Bruker SAINT'
_computing_molecular_graphics 'Bruker XSHELL'
_computing_publication_material 'XCIF (Bruker AXS, 2001)'
_computing_structure_refinement 'SHELXL-97 (Sheldrick, 1997)'
_computing_structure_solution 'SHELXS-97 (Sheldrick, 1997)'
_diffrn_ambient_temperature 223
_diffrn_detector_area_resol_mean 8.366
_diffrn_measured_fraction_theta_full 0.952
_diffrn_measured_fraction_theta_max 0.952
_diffrn_measurement_device_type 'Bruker SMART CCD area detector system'
_diffrn_measurement_method 'omega scan'
_diffrn_radiation_monochromator graphite
_diffrn_radiation_source 'fine-focus sealed tube'
_diffrn_radiation_type MoK\a
_diffrn_radiation_wavelength 0.71073
_diffrn_reflns_av_R_equivalents 0.0562
_diffrn_reflns_av_sigmaI/netI 0.0513
_diffrn_reflns_limit_h_max 25
_diffrn_reflns_limit_h_min -26
_diffrn_reflns_limit_k_max 23
_diffrn_reflns_limit_k_min -23
_diffrn_reflns_limit_l_max 9
_diffrn_reflns_limit_l_min -9
_diffrn_reflns_number 27890
_diffrn_reflns_theta_full 28.04
_diffrn_reflns_theta_max 28.04
_diffrn_reflns_theta_min 2.34
_exptl_absorpt_coefficient_mu 0.810
_exptl_absorpt_correction_T_max 0.9683
_exptl_absorpt_correction_T_min 0.7538
_exptl_absorpt_correction_type empirical
_exptl_absorpt_process_details
;
SADABS Sheldrick 1996
;
_exptl_crystal_colour purple
_exptl_crystal_density_diffrn 1.571
_exptl_crystal_density_method 'not measured'
_exptl_crystal_description needle
_exptl_crystal_F_000 1232
_exptl_crystal_size_max 0.37
_exptl_crystal_size_mid 0.05
_exptl_crystal_size_min 0.04
_refine_diff_density_max 0.964
_refine_diff_density_min -0.280
_refine_diff_density_rms 0.090
_refine_ls_extinction_method none
_refine_ls_goodness_of_fit_ref 0.825
_refine_ls_hydrogen_treatment constr
_refine_ls_matrix_type full
_refine_ls_number_parameters 388
_refine_ls_number_reflns 5860
_refine_ls_number_restraints 0
_refine_ls_restrained_S_all 0.825
_refine_ls_R_factor_all 0.0963
_refine_ls_R_factor_gt 0.0565
_refine_ls_shift/su_max 0.001
_refine_ls_shift/su_mean 0.000
_refine_ls_structure_factor_coef Fsqd
_refine_ls_weighting_details 'calc w=1/[\s^2^(Fo^2^)+(0.1399P)^2^+1.5692P] where P=(Fo^2^+2Fc^2^)/3'
_refine_ls_weighting_scheme calc
_refine_ls_wR_factor_gt 0.1488
_refine_ls_wR_factor_ref 0.1854
_reflns_number_gt 3851
_reflns_number_total 5860
_reflns_threshold_expression >2sigma(I)
_cod_data_source_file ol202973z_si_002.cif
_cod_data_source_block 5b(Ni)
_cod_depositor_comments
;
The following automatic conversions were performed:

'_symmetry_cell_setting' value 'Monoclinic' changed to 'monoclinic'
according to /home/saulius/struct/CIF-dictionaries/cif_core.dic
dictionary named 'cif_core.dic' version 2.4.1 from 2010-06-29.

Automatic conversion script
Id: cif_fix_values 1715 2011-07-08 13:25:40Z adriana 
;
_cod_original_cell_volume 2541.5(9)
_cod_original_sg_symbol_H-M 'P2(1)/c  '
_cod_database_code 1503510

loop_
_symmetry_equiv_pos_as_xyz
'x, y, z'
'-x, y+1/2, -z+1/2'
'-x, -y, -z'
'x, -y-1/2, z-1/2'

loop_
_atom_site_label
_atom_site_type_symbol
_atom_site_fract_x
_atom_site_fract_y
_atom_site_fract_z
_atom_site_U_iso_or_equiv
_atom_site_adp_type
_atom_site_occupancy
_atom_site_symmetry_multiplicity
_atom_site_calc_flag
_atom_site_refinement_flags
Ni1 Ni 0.26913(2) 0.83253(3) 0.67536(6) 0.03390(17) Uani 1 1 d .
N1 N 0.20138(14) 0.75461(16) 0.6944(4) 0.0354(6) Uani 1 1 d .
N2 N 0.33947(14) 0.75677(16) 0.7059(4) 0.0346(6) Uani 1 1 d .
N3 N 0.33679(14) 0.91019(17) 0.6549(4) 0.0367(6) Uani 1 1 d .
N4 N 0.19921(14) 0.90888(17) 0.6462(4) 0.0372(6) Uani 1 1 d .
N5 N 0.27896(17) 0.5598(2) 0.6472(5) 0.0553(9) Uani 1 1 d .
N6 N 0.23803(16) 0.52211(18) 0.5650(5) 0.0453(8) Uani 1 1 d .
N7 N 0.2041(2) 0.4765(2) 0.4929(6) 0.0724(12) Uani 1 1 d .
N8 N 0.2646(2) 1.0954(2) 0.4741(6) 0.0677(11) Uani 1 1 d .
N9 N 0.2459(2) 1.1442(2) 0.5717(7) 0.0705(12) Uani 1 1 d .
N10 N 0.2289(3) 1.1960(3) 0.6492(10) 0.110(2) Uani 1 1 d .
C1 C 0.13493(17) 0.7641(2) 0.7356(5) 0.0375(8) Uani 1 1 d .
C2 C 0.10437(18) 0.6906(2) 0.7614(5) 0.0396(8) Uani 1 1 d .
H2 H 0.0607 0.6819 0.7975 0.047 Uiso 1 1 calc R
C3 C 0.14939(18) 0.6369(2) 0.7246(5) 0.0414(8) Uani 1 1 d .
H3 H 0.1424 0.5835 0.7246 0.050 Uiso 1 1 calc R
C4 C 0.21032(18) 0.6756(2) 0.6850(5) 0.0367(8) Uani 1 1 d .
C5 C 0.27120(18) 0.6409(2) 0.6652(5) 0.0382(8) Uani 1 1 d .
C6 C 0.33225(18) 0.6786(2) 0.6919(5) 0.0368(8) Uani 1 1 d .
C7 C 0.39485(18) 0.6402(2) 0.7312(5) 0.0423(8) Uani 1 1 d .
H7 H 0.4026 0.5871 0.7271 0.051 Uiso 1 1 calc R
C8 C 0.44050(18) 0.6949(2) 0.7753(5) 0.0411(8) Uani 1 1 d .
H8 H 0.4858 0.6869 0.8145 0.049 Uiso 1 1 calc R
C9 C 0.40746(17) 0.7681(2) 0.7515(5) 0.0366(8) Uani 1 1 d .
C10 C 0.43941(18) 0.8387(2) 0.7519(5) 0.0377(8) Uani 1 1 d .
C11 C 0.40536(17) 0.9047(2) 0.6950(5) 0.0374(8) Uani 1 1 d .
C12 C 0.43746(19) 0.9751(2) 0.6465(5) 0.0446(9) Uani 1 1 d .
H12 H 0.4838 0.9856 0.6613 0.053 Uiso 1 1 calc R
C13 C 0.3901(2) 1.0228(2) 0.5768(6) 0.0481(9) Uani 1 1 d .
H13 H 0.3968 1.0723 0.5307 0.058 Uiso 1 1 calc R
C14 C 0.32741(19) 0.9838(2) 0.5858(5) 0.0420(8) Uani 1 1 d .
C15 C 0.2651(2) 1.0170(2) 0.5484(6) 0.0476(9) Uani 1 1 d .
C16 C 0.20459(19) 0.9821(2) 0.5771(5) 0.0444(9) Uani 1 1 d .
C17 C 0.1404(2) 1.0190(2) 0.5562(6) 0.0503(10) Uani 1 1 d .
H17 H 0.1312 1.0680 0.5069 0.060 Uiso 1 1 calc R
C18 C 0.09577(19) 0.9694(2) 0.6211(6) 0.0458(9) Uani 1 1 d .
H18 H 0.0495 0.9781 0.6288 0.055 Uiso 1 1 calc R
C19 C 0.13184(17) 0.9010(2) 0.6764(5) 0.0379(8) Uani 1 1 d .
C20 C 0.10135(17) 0.8341(2) 0.7317(5) 0.0367(8) Uani 1 1 d .
C21 C 0.51360(18) 0.8426(2) 0.7979(5) 0.0395(8) Uani 1 1 d .
C22 C 0.55812(18) 0.7986(2) 0.7047(5) 0.0411(8) Uani 1 1 d .
H22 H 0.5415 0.7657 0.6106 0.049 Uiso 1 1 calc R
C23 C 0.62697(19) 0.8026(2) 0.7489(6) 0.0469(9) Uani 1 1 d .
H23 H 0.6564 0.7714 0.6867 0.056 Uiso 1 1 calc R
C24 C 0.6523(2) 0.8518(3) 0.8830(6) 0.0537(10) Uani 1 1 d .
H24 H 0.6989 0.8543 0.9121 0.064 Uiso 1 1 calc R
C25 C 0.6091(2) 0.8975(3) 0.9746(6) 0.0555(11) Uani 1 1 d .
H25 H 0.6264 0.9318 1.0648 0.067 Uiso 1 1 calc R
C26 C 0.5399(2) 0.8927(2) 0.9335(5) 0.0457(9) Uani 1 1 d .
H26 H 0.5107 0.9234 0.9975 0.055 Uiso 1 1 calc R
C27 C 0.02841(18) 0.8383(2) 0.7708(5) 0.0386(8) Uani 1 1 d .
C28 C -0.01966(18) 0.7942(2) 0.6730(5) 0.0438(9) Uani 1 1 d .
H28 H -0.0067 0.7616 0.5795 0.053 Uiso 1 1 calc R
C29 C -0.0866(2) 0.7979(2) 0.7121(6) 0.0493(9) Uani 1 1 d .
H29 H -0.1185 0.7670 0.6467 0.059 Uiso 1 1 calc R
C30 C -0.1069(2) 0.8464(2) 0.8459(6) 0.0497(10) Uani 1 1 d .
H30 H -0.1523 0.8484 0.8722 0.060 Uiso 1 1 calc R
C31 C -0.05971(19) 0.8921(2) 0.9415(6) 0.0501(10) Uani 1 1 d .
H31 H -0.0732 0.9261 1.0316 0.060 Uiso 1 1 calc R
C32 C 0.00755(18) 0.8878(2) 0.9041(5) 0.0422(8) Uani 1 1 d .
H32 H 0.0393 0.9188 0.9698 0.051 Uiso 1 1 calc R

loop_
_atom_site_aniso_label
_atom_site_aniso_U_11
_atom_site_aniso_U_22
_atom_site_aniso_U_33
_atom_site_aniso_U_23
_atom_site_aniso_U_13
_atom_site_aniso_U_12
Ni1 0.0331(3) 0.0344(3) 0.0347(3) 0.00100(18) 0.00610(17) 0.00170(18)
N1 0.0337(15) 0.0353(16) 0.0372(15) 0.0010(12) 0.0033(12) 0.0026(12)
N2 0.0352(15) 0.0353(16) 0.0339(15) 0.0021(12) 0.0059(11) 0.0017(12)
N3 0.0377(15) 0.0329(16) 0.0404(15) 0.0003(12) 0.0096(12) 0.0012(12)
N4 0.0348(15) 0.0357(16) 0.0421(16) 0.0043(13) 0.0095(12) 0.0040(12)
N5 0.0446(19) 0.042(2) 0.079(3) -0.0045(18) -0.0021(17) 0.0024(15)
N6 0.0445(18) 0.0357(17) 0.057(2) 0.0037(15) 0.0106(15) -0.0023(15)
N7 0.075(3) 0.053(2) 0.088(3) 0.001(2) -0.007(2) -0.016(2)
N8 0.062(2) 0.057(3) 0.087(3) 0.025(2) 0.025(2) 0.004(2)
N9 0.048(2) 0.039(2) 0.123(4) 0.013(2) -0.005(2) -0.0030(18)
N10 0.080(4) 0.054(3) 0.195(7) -0.019(4) -0.003(4) 0.006(3)
C1 0.0372(18) 0.042(2) 0.0341(18) 0.0013(14) 0.0056(14) 0.0008(15)
C2 0.0336(18) 0.044(2) 0.0413(19) 0.0031(15) 0.0044(15) -0.0014(15)
C3 0.038(2) 0.037(2) 0.049(2) 0.0029(16) 0.0038(16) -0.0015(16)
C4 0.0355(18) 0.037(2) 0.0376(18) 0.0043(14) 0.0003(14) -0.0005(14)
C5 0.042(2) 0.0336(18) 0.0396(19) 0.0031(14) 0.0048(15) 0.0024(15)
C6 0.0378(18) 0.037(2) 0.0359(18) -0.0010(14) 0.0061(14) -0.0002(15)
C7 0.041(2) 0.037(2) 0.050(2) 0.0034(16) 0.0082(16) 0.0059(16)
C8 0.0341(18) 0.045(2) 0.044(2) 0.0040(16) 0.0020(15) 0.0036(16)
C9 0.0353(18) 0.043(2) 0.0320(17) 0.0001(14) 0.0041(13) 0.0036(15)
C10 0.0322(17) 0.045(2) 0.0359(18) 0.0005(15) 0.0055(14) 0.0001(15)
C11 0.0378(18) 0.039(2) 0.0362(18) -0.0044(15) 0.0093(14) -0.0020(15)
C12 0.040(2) 0.044(2) 0.051(2) -0.0001(17) 0.0130(16) -0.0075(16)
C13 0.050(2) 0.041(2) 0.055(2) 0.0033(18) 0.0158(18) -0.0039(18)
C14 0.047(2) 0.039(2) 0.042(2) 0.0024(16) 0.0125(16) 0.0000(16)
C15 0.055(2) 0.036(2) 0.054(2) 0.0093(17) 0.0171(18) 0.0023(17)
C16 0.044(2) 0.043(2) 0.047(2) 0.0074(16) 0.0085(16) 0.0050(16)
C17 0.051(2) 0.044(2) 0.056(2) 0.0098(18) 0.0039(18) 0.0055(18)
C18 0.036(2) 0.043(2) 0.058(2) 0.0058(18) 0.0071(17) 0.0072(16)
C19 0.0369(19) 0.037(2) 0.0399(18) 0.0004(15) 0.0040(14) 0.0025(15)
C20 0.0315(17) 0.042(2) 0.0367(18) -0.0035(15) 0.0058(14) 0.0034(15)
C21 0.0381(19) 0.043(2) 0.0375(19) 0.0047(15) 0.0041(15) -0.0010(15)
C22 0.042(2) 0.043(2) 0.0387(19) 0.0008(16) 0.0036(15) -0.0035(16)
C23 0.035(2) 0.052(2) 0.055(2) 0.0016(19) 0.0098(17) -0.0006(17)
C24 0.041(2) 0.066(3) 0.055(2) 0.007(2) 0.0026(18) -0.0095(19)
C25 0.056(2) 0.060(3) 0.050(2) -0.005(2) 0.0008(19) -0.016(2)
C26 0.047(2) 0.047(2) 0.044(2) -0.0035(17) 0.0080(16) -0.0067(17)
C27 0.0350(18) 0.042(2) 0.0396(19) 0.0056(15) 0.0075(14) 0.0043(15)
C28 0.040(2) 0.045(2) 0.047(2) -0.0001(17) 0.0064(16) 0.0032(17)
C29 0.039(2) 0.050(2) 0.058(2) 0.0031(19) 0.0020(17) -0.0013(18)
C30 0.037(2) 0.049(2) 0.064(3) 0.0042(19) 0.0120(18) 0.0081(17)
C31 0.046(2) 0.049(2) 0.056(2) -0.0051(19) 0.0103(18) 0.0085(18)
C32 0.0395(19) 0.038(2) 0.050(2) -0.0016(16) 0.0038(16) 0.0027(16)

loop_
_atom_type_symbol
_atom_type_description
_atom_type_scat_dispersion_real
_atom_type_scat_dispersion_imag
_atom_type_scat_source
C C 0.0033 0.0016 'International Tables Vol C Tables 4.2.6.8 and 6.1.1.4'
H H 0.0000 0.0000 'International Tables Vol C Tables 4.2.6.8 and 6.1.1.4'
N N 0.0061 0.0033 'International Tables Vol C Tables 4.2.6.8 and 6.1.1.4'
Ni Ni 0.3393 1.1124 'International Tables Vol C Tables 4.2.6.8 and 6.1.1.4'

loop_
_geom_angle_atom_site_label_1
_geom_angle_atom_site_label_2
_geom_angle_atom_site_label_3
_geom_angle
N3 Ni1 N1 179.68(12)
N3 Ni1 N2 88.99(13)
N1 Ni1 N2 90.97(12)
N3 Ni1 N4 90.65(13)
N1 Ni1 N4 89.38(12)
N2 Ni1 N4 179.52(13)
C1 N1 C4 104.8(3)
C1 N1 Ni1 128.0(2)
C4 N1 Ni1 127.0(2)
C6 N2 C9 104.8(3)
C6 N2 Ni1 126.8(2)
C9 N2 Ni1 128.4(2)
C11 N3 C14 104.4(3)
C11 N3 Ni1 128.6(2)
C14 N3 Ni1 126.9(3)
C16 N4 C19 104.5(3)
C16 N4 Ni1 127.2(2)
C19 N4 Ni1 128.1(2)
N6 N5 C5 121.5(3)
N7 N6 N5 169.9(4)
N9 N8 C15 115.9(4)
N10 N9 N8 172.5(6)
N1 C1 C20 124.4(3)
N1 C1 C2 110.0(3)
C20 C1 C2 125.2(3)
C3 C2 C1 107.5(3)
C3 C2 H2 126.2
C1 C2 H2 126.2
C2 C3 C4 107.5(3)
C2 C3 H3 126.2
C4 C3 H3 126.2
C5 C4 N1 123.9(3)
C5 C4 C3 125.6(3)
N1 C4 C3 110.0(3)
C4 C5 C6 123.4(4)
C4 C5 N5 123.2(3)
C6 C5 N5 112.5(3)
N2 C6 C5 124.6(3)
N2 C6 C7 111.3(3)
C5 C6 C7 123.6(3)
C8 C7 C6 106.6(3)
C8 C7 H7 126.7
C6 C7 H7 126.7
C7 C8 C9 107.6(3)
C7 C8 H8 126.2
C9 C8 H8 126.2
C10 C9 N2 124.6(3)
C10 C9 C8 125.4(3)
N2 C9 C8 109.5(3)
C11 C10 C9 121.4(3)
C11 C10 C21 119.1(3)
C9 C10 C21 119.2(3)
N3 C11 C10 125.4(3)
N3 C11 C12 109.8(3)
C10 C11 C12 124.4(3)
C13 C12 C11 108.1(3)
C13 C12 H12 125.9
C11 C12 H12 125.9
C12 C13 C14 106.5(3)
C12 C13 H13 126.7
C14 C13 H13 126.7
C15 C14 N3 123.8(3)
C15 C14 C13 124.8(4)
N3 C14 C13 111.1(3)
C16 C15 C14 124.7(4)
C16 C15 N8 118.8(4)
C14 C15 N8 116.5(4)
C15 C16 N4 123.6(3)
C15 C16 C17 124.8(4)
N4 C16 C17 111.3(3)
C18 C17 C16 106.3(3)
C18 C17 H17 126.8
C16 C17 H17 126.8
C17 C18 C19 107.5(3)
C17 C18 H18 126.2
C19 C18 H18 126.2
N4 C19 C20 125.4(3)
N4 C19 C18 110.2(3)
C20 C19 C18 124.0(3)
C19 C20 C1 121.5(3)
C19 C20 C27 117.6(3)
C1 C20 C27 120.6(3)
C22 C21 C26 118.3(3)
C22 C21 C10 121.3(3)
C26 C21 C10 120.4(3)
C21 C22 C23 120.8(4)
C21 C22 H22 119.6
C23 C22 H22 119.6
C24 C23 C22 120.4(4)
C24 C23 H23 119.8
C22 C23 H23 119.8
C23 C24 C25 119.9(4)
C23 C24 H24 120.0
C25 C24 H24 120.0
C24 C25 C26 120.0(4)
C24 C25 H25 120.0
C26 C25 H25 120.0
C25 C26 C21 120.6(4)
C25 C26 H26 119.7
C21 C26 H26 119.7
C32 C27 C28 118.6(3)
C32 C27 C20 120.3(3)
C28 C27 C20 121.1(3)
C29 C28 C27 120.5(4)
C29 C28 H28 119.8
C27 C28 H28 119.8
C30 C29 C28 120.7(4)
C30 C29 H29 119.7
C28 C29 H29 119.7
C29 C30 C31 119.5(4)
C29 C30 H30 120.3
C31 C30 H30 120.3
C30 C31 C32 120.0(4)
C30 C31 H31 120.0
C32 C31 H31 120.0
C31 C32 C27 120.8(4)
C31 C32 H32 119.6
C27 C32 H32 119.6

loop_
_geom_bond_atom_site_label_1
_geom_bond_atom_site_label_2
_geom_bond_distance
Ni1 N3 1.923(3)
Ni1 N1 1.926(3)
Ni1 N2 1.927(3)
Ni1 N4 1.927(3)
N1 C1 1.388(4)
N1 C4 1.391(4)
N2 C6 1.372(4)
N2 C9 1.388(4)
N3 C11 1.381(5)
N3 C14 1.386(5)
N4 C16 1.380(5)
N4 C19 1.383(4)
N5 N6 1.181(5)
N5 C5 1.427(5)
N6 N7 1.149(5)
N8 N9 1.187(6)
N8 C15 1.471(5)
N9 N10 1.131(7)
C1 C20 1.391(5)
C1 C2 1.435(5)
C2 C3 1.337(5)
C2 H2 0.9400
C3 C4 1.435(5)
C3 H3 0.9400
C4 C5 1.372(5)
C5 C6 1.385(5)
C6 C7 1.427(5)
C7 C8 1.341(5)
C7 H7 0.9400
C8 C9 1.441(5)
C8 H8 0.9400
C9 C10 1.385(5)
C10 C11 1.385(5)
C10 C21 1.496(5)
C11 C12 1.438(5)
C12 C13 1.332(6)
C12 H12 0.9400
C13 C14 1.428(5)
C13 H13 0.9400
C14 C15 1.380(6)
C15 C16 1.379(5)
C16 C17 1.430(5)
C17 C18 1.350(5)
C17 H17 0.9400
C18 C19 1.436(5)
C18 H18 0.9400
C19 C20 1.388(5)
C20 C27 1.503(5)
C21 C22 1.387(5)
C21 C26 1.398(5)
C22 C23 1.390(5)
C22 H22 0.9400
C23 C24 1.374(6)
C23 H23 0.9400
C24 C25 1.379(6)
C24 H24 0.9400
C25 C26 1.394(6)
C25 H25 0.9400
C26 H26 0.9400
C27 C32 1.389(5)
C27 C28 1.390(5)
C28 C29 1.386(5)
C28 H28 0.9400
C29 C30 1.376(6)
C29 H29 0.9400
C30 C31 1.386(6)
C30 H30 0.9400
C31 C32 1.388(5)
C31 H31 0.9400
C32 H32 0.9400

loop_
_geom_torsion_atom_site_label_1
_geom_torsion_atom_site_label_2
_geom_torsion_atom_site_label_3
_geom_torsion_atom_site_label_4
_geom_torsion
N3 Ni1 N1 C1 -116(22)
N2 Ni1 N1 C1 160.6(3)
N4 Ni1 N1 C1 -19.1(3)
N3 Ni1 N1 C4 70(22)
N2 Ni1 N1 C4 -13.5(3)
N4 Ni1 N1 C4 166.9(3)
N3 Ni1 N2 C6 -165.0(3)
N1 Ni1 N2 C6 14.7(3)
N4 Ni1 N2 C6 153(15)
N3 Ni1 N2 C9 17.1(3)
N1 Ni1 N2 C9 -163.2(3)
N4 Ni1 N2 C9 -25(15)
N1 Ni1 N3 C11 -96(22)
N2 Ni1 N3 C11 -12.8(3)
N4 Ni1 N3 C11 166.9(3)
N1 Ni1 N3 C14 80(22)
N2 Ni1 N3 C14 163.2(3)
N4 Ni1 N3 C14 -17.1(3)
N3 Ni1 N4 C16 17.7(3)
N1 Ni1 N4 C16 -162.0(3)
N2 Ni1 N4 C16 60(15)
N3 Ni1 N4 C19 -167.6(3)
N1 Ni1 N4 C19 12.7(3)
N2 Ni1 N4 C19 -125(15)
C5 N5 N6 N7 -177(2)
C15 N8 N9 N10 -177(4)
C4 N1 C1 C20 -170.1(3)
Ni1 N1 C1 C20 14.8(5)
C4 N1 C1 C2 3.2(4)
Ni1 N1 C1 C2 -171.9(2)
N1 C1 C2 C3 -4.1(4)
C20 C1 C2 C3 169.1(3)
C1 C2 C3 C4 3.2(4)
C1 N1 C4 C5 -173.2(3)
Ni1 N1 C4 C5 2.0(5)
C1 N1 C4 C3 -1.2(4)
Ni1 N1 C4 C3 173.9(2)
C2 C3 C4 C5 170.5(4)
C2 C3 C4 N1 -1.3(4)
N1 C4 C5 C6 14.6(6)
C3 C4 C5 C6 -156.1(4)
N1 C4 C5 N5 -177.0(3)
C3 C4 C5 N5 12.4(6)
N6 N5 C5 C4 36.7(6)
N6 N5 C5 C6 -153.7(4)
C9 N2 C6 C5 173.6(3)
Ni1 N2 C6 C5 -4.7(5)
C9 N2 C6 C7 1.0(4)
Ni1 N2 C6 C7 -177.3(2)
C4 C5 C6 N2 -13.2(6)
N5 C5 C6 N2 177.2(3)
C4 C5 C6 C7 158.5(4)
N5 C5 C6 C7 -11.0(5)
N2 C6 C7 C8 1.9(4)
C5 C6 C7 C8 -170.9(3)
C6 C7 C8 C9 -3.8(4)
C6 N2 C9 C10 169.5(3)
Ni1 N2 C9 C10 -12.2(5)
C6 N2 C9 C8 -3.3(4)
Ni1 N2 C9 C8 174.9(2)
C7 C8 C9 C10 -168.1(4)
C7 C8 C9 N2 4.6(4)
N2 C9 C10 C11 -3.8(5)
C8 C9 C10 C11 167.9(3)
N2 C9 C10 C21 -177.9(3)
C8 C9 C10 C21 -6.2(5)
C14 N3 C11 C10 -173.6(3)
Ni1 N3 C11 C10 3.1(5)
C14 N3 C11 C12 -1.0(4)
Ni1 N3 C11 C12 175.7(2)
C9 C10 C11 N3 8.4(6)
C21 C10 C11 N3 -177.4(3)
C9 C10 C11 C12 -163.1(3)
C21 C10 C11 C12 11.0(5)
N3 C11 C12 C13 -0.5(4)
C10 C11 C12 C13 172.2(4)
C11 C12 C13 C14 1.7(4)
C11 N3 C14 C15 -171.9(4)
Ni1 N3 C14 C15 11.3(5)
C11 N3 C14 C13 2.1(4)
Ni1 N3 C14 C13 -174.7(3)
C12 C13 C14 C15 171.5(4)
C12 C13 C14 N3 -2.5(4)
N3 C14 C15 C16 1.0(7)
C13 C14 C15 C16 -172.1(4)
N3 C14 C15 N8 -179.6(4)
C13 C14 C15 N8 7.3(6)
N9 N8 C15 C16 67.6(6)
N9 N8 C15 C14 -111.9(5)
C14 C15 C16 N4 -0.5(7)
N8 C15 C16 N4 -179.9(4)
C14 C15 C16 C17 173.3(4)
N8 C15 C16 C17 -6.1(6)
C19 N4 C16 C15 172.0(4)
Ni1 N4 C16 C15 -12.4(6)
C19 N4 C16 C17 -2.6(4)
Ni1 N4 C16 C17 173.1(3)
C15 C16 C17 C18 -171.6(4)
N4 C16 C17 C18 2.9(5)
C16 C17 C18 C19 -1.9(5)
C16 N4 C19 C20 174.4(4)
Ni1 N4 C19 C20 -1.3(5)
C16 N4 C19 C18 1.3(4)
Ni1 N4 C19 C18 -174.3(3)
C17 C18 C19 N4 0.4(5)
C17 C18 C19 C20 -172.7(4)
N4 C19 C20 C1 -10.0(6)
C18 C19 C20 C1 162.1(4)
N4 C19 C20 C27 175.6(3)
C18 C19 C20 C27 -12.3(5)
N1 C1 C20 C19 3.1(6)
C2 C1 C20 C19 -169.1(3)
N1 C1 C20 C27 177.4(3)
C2 C1 C20 C27 5.1(5)
C11 C10 C21 C22 -120.1(4)
C9 C10 C21 C22 54.2(5)
C11 C10 C21 C26 58.2(5)
C9 C10 C21 C26 -127.5(4)
C26 C21 C22 C23 1.8(5)
C10 C21 C22 C23 -179.9(4)
C21 C22 C23 C24 -1.6(6)
C22 C23 C24 C25 0.1(6)
C23 C24 C25 C26 1.2(7)
C24 C25 C26 C21 -0.9(6)
C22 C21 C26 C25 -0.6(6)
C10 C21 C26 C25 -178.9(4)
C19 C20 C27 C32 -59.2(5)
C1 C20 C27 C32 126.3(4)
C19 C20 C27 C28 119.6(4)
C1 C20 C27 C28 -54.9(5)
C32 C27 C28 C29 -2.1(6)
C20 C27 C28 C29 179.1(4)
C27 C28 C29 C30 1.3(6)
C28 C29 C30 C31 0.3(6)
C29 C30 C31 C32 -1.1(6)
C30 C31 C32 C27 0.3(6)
C28 C27 C32 C31 1.3(6)
C20 C27 C32 C31 -179.9(3)
